data_7111030
loop_
_publ_author_name
'Cloke, F. Geoffrey N.'
'Hitchcock, Peter B.'
'Nixon, John F.'
'Wilson, D. James'
'Schiemann, Udo'
'Streubel, Rainer'

_publ_section_title
;
 Syntheses of complexes containing the novel 1,2,3-azadiphosphole and
 1,2,5-azadiphosphole ring systems: crystal and molecular structure of
 [Ir(\h5-C5Me5)(\h4-(ButCPNButPCBut)]
;
_journal_issue 17
_journal_name_full 'Chemical Communications'
_journal_page_first 1659
_journal_paper_doi 10.1039/b004692m
_journal_year 2000
_chemical_formula_sum 'C24 H42 Ir N P2'
_chemical_formula_weight 598.73
_chemical_name_common '[(C5Me5)Ir(P2C2tBu2NtBu)]'
_chemical_name_systematic
; 
 ? 
;
_space_group_IT_number 33
_symmetry_cell_setting orthorhombic
_symmetry_space_group_name_Hall 'P 2c -2n'
_symmetry_space_group_name_H-M 'P n a 21'
_atom_sites_solution_hydrogens geom
_atom_sites_solution_primary direct
_atom_sites_solution_secondary difmap
_audit_creation_method SHELXL-97
_cell_angle_alpha 90.00
_cell_angle_beta 90.00
_cell_angle_gamma 90.00
_cell_formula_units_Z 4
_cell_length_a 20.067(2)
_cell_length_b 14.271(3)
_cell_length_c 8.775(5)
_cell_measurement_reflns_used 25
_cell_measurement_temperature 173(2)
_cell_measurement_theta_max 10
_cell_measurement_theta_min 7
_cell_volume 2513.0(15)
_computing_cell_refinement 'Enraf-Nonius CAD4'
_computing_data_collection 'Enraf-Nonius CAD4'
_computing_molecular_graphics 'CAMERON (Watkin and Pearce,1993)'
_computing_publication_material 'SHELXL-97 (Sheldrick, 1997)'
_computing_structure_refinement 'SHELXL-97 (Sheldrick, 1997)'
_computing_structure_solution 'SHELXS-97 (Sheldrick, 1990)'
_diffrn_ambient_temperature 173(2)
_diffrn_measured_fraction_theta_full 0.999
_diffrn_measured_fraction_theta_max 0.999
_diffrn_measurement_method \w--2\q
_diffrn_radiation_monochromator graphite
_diffrn_radiation_source 'fine-focus sealed tube'
_diffrn_radiation_type MoK\a
_diffrn_radiation_wavelength 0.71073
_diffrn_reflns_av_R_equivalents 0.0451
_diffrn_reflns_av_sigmaI/netI 0.0508
_diffrn_reflns_limit_h_max 23
_diffrn_reflns_limit_h_min -23
_diffrn_reflns_limit_k_max 0
_diffrn_reflns_limit_k_min -16
_diffrn_reflns_limit_l_max 0
_diffrn_reflns_limit_l_min -10
_diffrn_reflns_number 4635
_diffrn_reflns_theta_full 25.00
_diffrn_reflns_theta_max 25.00
_diffrn_reflns_theta_min 2.03
_diffrn_standards_decay_% 0
_diffrn_standards_interval_time 120
_diffrn_standards_number 2
_exptl_absorpt_coefficient_mu 5.450
_exptl_absorpt_correction_T_max 1.00
_exptl_absorpt_correction_T_min 0.86
_exptl_absorpt_correction_type empirical
_exptl_crystal_density_diffrn 1.583
_exptl_crystal_density_method 'not measured'
_exptl_crystal_description ' fragment cut from a large crystal'
_exptl_crystal_F_000 1200
_exptl_crystal_size_max 0.2
_exptl_crystal_size_mid 0.2
_exptl_crystal_size_min 0.2
_refine_diff_density_max 0.774
_refine_diff_density_min -0.941
_refine_diff_density_rms 0.112
_refine_ls_abs_structure_details 'Flack H D (1983), Acta Cryst. A39, 876-881'
_refine_ls_abs_structure_Flack -0.006(10)
_refine_ls_extinction_method none
_refine_ls_goodness_of_fit_ref 1.041
_refine_ls_hydrogen_treatment mixed
_refine_ls_matrix_type full
_refine_ls_number_parameters 267
_refine_ls_number_reflns 2363
_refine_ls_number_restraints 0
_refine_ls_restrained_S_all 1.041
_refine_ls_R_factor_all 0.0253
_refine_ls_R_factor_gt 0.0215
_refine_ls_shift/su_max 0.001
_refine_ls_shift/su_mean 0.000
_refine_ls_structure_factor_coef Fsqd
_refine_ls_weighting_details 'calc w=1/[\s^2^(Fo^2^)+(0.0163P)^2^+0.0000P] where P=(Fo^2^+2Fc^2^)/3'
_refine_ls_weighting_scheme calc
_refine_ls_wR_factor_gt 0.0494
_refine_ls_wR_factor_ref 0.0508
_reflns_number_gt 2151
_reflns_number_total 2363
_reflns_threshold_expression >2sigma(I)
_cod_data_source_file b004692msup1.cif
_cod_data_source_block dec1098
_cod_original_sg_symbol_H-M Pna2(1)
_cod_database_code 7111030

loop_
_symmetry_equiv_pos_as_xyz
'x, y, z'
'-x, -y, z+1/2'
'-x+1/2, y+1/2, z+1/2'
'x+1/2, -y+1/2, z'

loop_
_atom_site_label
_atom_site_type_symbol
_atom_site_fract_x
_atom_site_fract_y
_atom_site_fract_z
_atom_site_U_iso_or_equiv
_atom_site_adp_type
_atom_site_occupancy
_atom_site_symmetry_multiplicity
_atom_site_calc_flag
_atom_site_refinement_flags
_atom_site_disorder_assembly
_atom_site_disorder_group
Ir Ir 0.206523(9) 0.784510(14) 0.089(3) 0.01277(8) Uani 1 1 d . . .
M1 C 0.2989 0.8059 0.1090 0.000 Uiso 0.00 1 d P A 1
P1 P 0.11192(16) 0.7797(2) 0.245(3) 0.0175(7) Uani 1 1 d . A 2
P2 P 0.13737(9) 0.65872(13) 0.028(3) 0.0178(4) Uani 1 1 d . A 2
N N 0.0917(3) 0.6668(4) 0.195(3) 0.0174(13) Uani 1 1 d . A 2
C1 C 0.1065(3) 0.8397(4) 0.059(3) 0.0107(16) Uani 1 1 d . A 2
C2 C 0.1209(5) 0.7737(8) -0.059(3) 0.015(3) Uani 1 1 d . A 2
C3 C 0.0804(3) 0.9416(5) 0.063(3) 0.0171(18) Uani 1 1 d . A 2
C4 C 0.1049(6) 0.9912(9) 0.211(3) 0.036(3) Uani 1 1 d . A 2
H4C H 0.0880 1.0557 0.2132 0.054 Uiso 1 1 calc R A 2
H4B H 0.1537 0.9921 0.2128 0.054 Uiso 1 1 calc R A 2
H4A H 0.0883 0.9572 0.3002 0.054 Uiso 1 1 calc R A 2
C5 C 0.0039(3) 0.9356(5) 0.068(3) 0.0248(19) Uani 1 1 d . A 2
H5C H -0.0119 0.8946 -0.0136 0.037 Uiso 1 1 calc R A 2
H5B H -0.0151 0.9983 0.0553 0.037 Uiso 1 1 calc R A 2
H5A H -0.0101 0.9100 0.1670 0.037 Uiso 1 1 calc R A 2
C6 C 0.0989(6) 1.0046(8) -0.066(3) 0.035(3) Uani 1 1 d . A 2
H6C H 0.0822 1.0680 -0.0460 0.052 Uiso 1 1 calc R A 2
H6B H 0.0791 0.9809 -0.1607 0.052 Uiso 1 1 calc R A 2
H6A H 0.1475 1.0064 -0.0767 0.052 Uiso 1 1 calc R A 2
C7 C 0.1176(3) 0.7809(5) -0.237(3) 0.0157(14) Uani 1 1 d . A 2
C8 C 0.1642(3) 0.8552(6) -0.303(3) 0.0270(17) Uani 1 1 d . A 2
H8C H 0.2098 0.8433 -0.2689 0.041 Uiso 1 1 calc R A 2
H8B H 0.1500 0.9174 -0.2691 0.041 Uiso 1 1 calc R A 2
H8A H 0.1625 0.8525 -0.4150 0.041 Uiso 1 1 calc R A 2
C9 C 0.0447(3) 0.7990(6) -0.286(3) 0.0249(16) Uani 1 1 d . A 2
H9C H 0.0292 0.8581 -0.2412 0.037 Uiso 1 1 calc R A 2
H9B H 0.0164 0.7476 -0.2499 0.037 Uiso 1 1 calc R A 2
H9A H 0.0423 0.8029 -0.3971 0.037 Uiso 1 1 calc R A 2
C10 C 0.1390(4) 0.6881(6) -0.308(3) 0.0254(17) Uani 1 1 d . A 2
H10C H 0.1105 0.6376 -0.2701 0.038 Uiso 1 1 calc R A 2
H10B H 0.1855 0.6750 -0.2810 0.038 Uiso 1 1 calc R A 2
H10A H 0.1349 0.6921 -0.4193 0.038 Uiso 1 1 calc R A 2
C11 C 0.0237(3) 0.6252(6) 0.209(3) 0.0249(17) Uani 1 1 d . A 2
C12 C -0.0220(3) 0.6580(6) 0.078(4) 0.0377(19) Uani 1 1 d . A 2
H12C H -0.0024 0.6396 -0.0200 0.057 Uiso 1 1 calc R A 2
H12B H -0.0267 0.7263 0.0816 0.057 Uiso 1 1 calc R A 2
H12A H -0.0660 0.6288 0.0888 0.057 Uiso 1 1 calc R A 2
C13 C 0.0305(4) 0.5212(7) 0.201(3) 0.048(2) Uani 1 1 d . A 2
H13C H 0.0578 0.4994 0.2870 0.071 Uiso 1 1 calc R A 2
H13B H 0.0519 0.5036 0.1052 0.071 Uiso 1 1 calc R A 2
H13A H -0.0137 0.4923 0.2071 0.071 Uiso 1 1 calc R A 2
C14 C -0.0062(4) 0.6556(9) 0.359(3) 0.055(3) Uani 1 1 d . A 2
H14C H -0.0135 0.7235 0.3582 0.082 Uiso 1 1 calc R A 2
H14B H 0.0244 0.6395 0.4424 0.082 Uiso 1 1 calc R A 2
H14A H -0.0488 0.6235 0.3750 0.082 Uiso 1 1 calc R A 2
C15 C 0.3070(3) 0.7215(5) 0.093(4) 0.0201(16) Uani 1 1 d . A 2
C16 C 0.2946(4) 0.7685(8) 0.234(3) 0.022(3) Uani 1 1 d . A 2
C17 C 0.2870(3) 0.8674(6) 0.204(3) 0.0147(16) Uani 1 1 d . A 2
C18 C 0.2962(3) 0.8805(6) 0.043(3) 0.020(2) Uani 1 1 d . A 2
C19 C 0.3097(5) 0.7915(7) -0.026(3) 0.024(3) Uani 1 1 d . A 2
C20 C 0.3217(3) 0.6187(5) 0.078(4) 0.0339(19) Uani 1 1 d . A 2
H20C H 0.3681 0.6067 0.1070 0.051 Uiso 1 1 calc R A 2
H20B H 0.3149 0.5993 -0.0284 0.051 Uiso 1 1 calc R A 2
H20A H 0.2918 0.5830 0.1442 0.051 Uiso 1 1 calc R A 2
C21 C 0.2952(4) 0.7250(6) 0.391(3) 0.030(2) Uani 1 1 d . A 2
H21C H 0.3412 0.7191 0.4267 0.046 Uiso 1 1 calc R A 2
H21B H 0.2745 0.6628 0.3867 0.046 Uiso 1 1 calc R A 2
H21A H 0.2701 0.7649 0.4614 0.046 Uiso 1 1 calc R A 2
C22 C 0.2822(4) 0.9417(6) 0.321(3) 0.0309(19) Uani 1 1 d . A 2
H22C H 0.3268 0.9562 0.3597 0.046 Uiso 1 1 calc R A 2
H22B H 0.2538 0.9202 0.4044 0.046 Uiso 1 1 calc R A 2
H22A H 0.2628 0.9982 0.2750 0.046 Uiso 1 1 calc R A 2
C23 C 0.2999(4) 0.9723(7) -0.035(3) 0.039(2) Uani 1 1 d . A 2
H23C H 0.2844 0.9655 -0.1406 0.059 Uiso 1 1 calc R A 2
H23B H 0.3461 0.9946 -0.0351 0.059 Uiso 1 1 calc R A 2
H23A H 0.2716 1.0176 0.0182 0.059 Uiso 1 1 calc R A 2
C24 C 0.3310(4) 0.7715(7) -0.183(3) 0.038(2) Uani 1 1 d . A 2
H24C H 0.3070 0.7165 -0.2213 0.056 Uiso 1 1 calc R A 2
H24B H 0.3790 0.7590 -0.1844 0.056 Uiso 1 1 calc R A 2
H24A H 0.3212 0.8256 -0.2481 0.056 Uiso 1 1 calc R A 2

loop_
_atom_site_aniso_label
_atom_site_aniso_U_11
_atom_site_aniso_U_22
_atom_site_aniso_U_33
_atom_site_aniso_U_23
_atom_site_aniso_U_13
_atom_site_aniso_U_12
Ir 0.01110(11) 0.01420(12) 0.01300(11) -0.0007(2) -0.0007(2) -0.00011(8)
P1 0.0134(12) 0.0218(15) 0.0172(15) -0.0012(10) 0.0030(10) -0.0048(9)
P2 0.0194(8) 0.0132(9) 0.0209(8) 0.0005(7) -0.0029(7) 0.0001(7)
N 0.017(3) 0.023(4) 0.012(3) 0.003(2) -0.004(2) -0.004(3)
C1 0.012(2) 0.018(3) 0.001(5) 0.003(3) 0.001(2) 0.003(2)
C2 0.013(5) 0.029(6) 0.003(5) -0.003(4) -0.001(4) 0.008(4)
C3 0.021(3) 0.019(3) 0.011(5) -0.006(3) -0.004(3) 0.000(2)
C4 0.036(6) 0.027(6) 0.044(6) -0.014(5) -0.013(5) 0.020(5)
C5 0.020(3) 0.035(4) 0.019(6) -0.005(5) 0.001(4) 0.009(3)
C6 0.036(6) 0.017(5) 0.050(6) 0.001(4) 0.000(4) -0.002(4)
C7 0.021(3) 0.017(4) 0.009(3) -0.004(3) -0.003(3) 0.002(3)
C8 0.031(4) 0.031(5) 0.019(3) -0.001(3) 0.001(3) -0.005(3)
C9 0.028(4) 0.032(5) 0.014(3) 0.001(3) 0.001(3) 0.007(3)
C10 0.033(4) 0.024(4) 0.019(3) -0.004(3) -0.002(3) 0.006(3)
C11 0.025(4) 0.035(5) 0.015(3) 0.005(3) -0.008(3) -0.011(3)
C12 0.021(3) 0.046(5) 0.046(5) 0.012(8) -0.018(7) -0.004(3)
C13 0.042(5) 0.031(5) 0.070(6) 0.011(5) -0.013(5) -0.020(4)
C14 0.043(5) 0.090(9) 0.032(5) -0.005(5) 0.013(4) -0.036(5)
C15 0.013(2) 0.021(3) 0.027(4) -0.005(6) -0.003(7) -0.002(2)
C16 0.008(5) 0.021(5) 0.038(7) -0.004(4) -0.001(4) -0.003(3)
C17 0.011(3) 0.013(4) 0.020(4) 0.000(4) -0.002(3) -0.001(3)
C18 0.012(3) 0.023(4) 0.025(6) -0.003(3) -0.005(3) 0.001(3)
C19 0.007(4) 0.041(7) 0.024(5) 0.003(4) 0.003(4) 0.000(4)
C20 0.025(3) 0.030(4) 0.046(5) -0.022(7) -0.014(7) 0.006(3)
C21 0.032(4) 0.038(5) 0.021(4) 0.011(4) -0.010(3) 0.006(4)
C22 0.027(4) 0.031(5) 0.035(5) -0.013(4) -0.005(3) -0.004(3)
C23 0.029(4) 0.047(6) 0.042(5) 0.012(5) -0.002(4) -0.012(4)
C24 0.023(4) 0.060(7) 0.030(4) -0.009(4) 0.014(4) -0.003(4)

loop_
_atom_type_symbol
_atom_type_description
_atom_type_scat_dispersion_real
_atom_type_scat_dispersion_imag
_atom_type_scat_source
C C 0.0033 0.0016 'International Tables Vol C Tables 4.2.6.8 and 6.1.1.4'
H H 0.0000 0.0000 'International Tables Vol C Tables 4.2.6.8 and 6.1.1.4'
Ir Ir -1.4442 7.9887 'International Tables Vol C Tables 4.2.6.8 and 6.1.1.4'
N N 0.0061 0.0033 'International Tables Vol C Tables 4.2.6.8 and 6.1.1.4'
P P 0.1023 0.0942 'International Tables Vol C Tables 4.2.6.8 and 6.1.1.4'

loop_
_geom_angle_atom_site_label_1
_geom_angle_atom_site_label_2
_geom_angle_atom_site_label_3
_geom_angle
M1 Ir C2 147.9(9)
M1 Ir C1 149.38(18)
C2 Ir C1 38.5(3)
M1 Ir C16 33.9(8)
C2 Ir C16 169.7(4)
C1 Ir C16 149.0(3)
M1 Ir C15 33.60(19)
C2 Ir C15 134.9(5)
C1 Ir C15 173.2(5)
C16 Ir C15 37.9(6)
M1 Ir C17 33.4(6)
C2 Ir C17 151.8(3)
C1 Ir C17 122.1(2)
C16 Ir C17 38.1(3)
C15 Ir C17 63.2(3)
M1 Ir C18 31.8(4)
C2 Ir C18 123.9(4)
C1 Ir C18 119.0(2)
C16 Ir C18 62.1(3)
C15 Ir C18 62.0(3)
C17 Ir C18 36.9(4)
M1 Ir C19 32.0(8)
C2 Ir C19 116.8(4)
C1 Ir C19 139.3(3)
C16 Ir C19 62.2(4)
C15 Ir C19 37.4(5)
C17 Ir C19 61.8(3)
C18 Ir C19 36.2(3)
M1 Ir P2 136.9(2)
C2 Ir P2 48.1(3)
C1 Ir P2 72.56(17)
C16 Ir P2 122.4(3)
C15 Ir P2 103.48(19)
C17 Ir P2 160.0(2)
C18 Ir P2 152.0(2)
C19 Ir P2 117.6(3)
M1 Ir P1 138.6(8)
C2 Ir P1 72.8(2)
C1 Ir P1 48.15(17)
C16 Ir P1 108.4(3)
C15 Ir P1 136.2(5)
C17 Ir P1 109.9(2)
C18 Ir P1 139.2(2)
C19 Ir P1 170.5(3)
P2 Ir P1 68.30(9)
N P1 C1 101.2(3)
N P1 Ir 94.0(2)
C1 P1 Ir 61.24(19)
N P1 P2 40.78(19)
C1 P1 P2 71.0(2)
Ir P1 P2 55.77(8)
N P2 C2 101.3(4)
N P2 Ir 93.8(2)
C2 P2 Ir 61.1(4)
N P2 P1 40.3(2)
C2 P2 P1 71.2(3)
Ir P2 P1 55.93(8)
C11 N P1 124.5(5)
C11 N P2 121.8(4)
P1 N P2 98.9(3)
C2 C1 C3 135.0(7)
C2 C1 P1 108.8(5)
C3 C1 P1 115.7(5)
C2 C1 Ir 70.3(5)
C3 C1 Ir 130.5(4)
P1 C1 Ir 70.6(2)
C1 C2 C7 132.0(8)
C1 C2 P2 109.1(7)
C7 C2 P2 118.6(7)
C1 C2 Ir 71.2(5)
C7 C2 Ir 129.1(7)
P2 C2 Ir 70.9(4)
C6 C3 C5 107.7(8)
C6 C3 C1 117.6(7)
C5 C3 C1 106.6(5)
C6 C3 C4 106.3(6)
C5 C3 C4 108.3(8)
C1 C3 C4 110.0(7)
C10 C7 C8 105.8(6)
C10 C7 C9 107.3(6)
C8 C7 C9 110.9(6)
C10 C7 C2 109.8(6)
C8 C7 C2 113.6(6)
C9 C7 C2 109.2(6)
C13 C11 N 107.9(6)
C13 C11 C14 111.1(8)
N C11 C14 108.7(6)
C13 C11 C12 108.9(7)
N C11 C12 111.1(6)
C14 C11 C12 109.1(8)
C16 C15 C19 108.0(8)
C16 C15 C20 124.8(16)
C19 C15 C20 126.9(16)
C16 C15 Ir 70.3(5)
C19 C15 Ir 75.1(5)
C20 C15 Ir 125.2(4)
C15 C16 C17 108.7(10)
C15 C16 C21 126.5(10)
C17 C16 C21 124.6(10)
C15 C16 Ir 71.9(6)
C17 C16 Ir 73.0(6)
C21 C16 Ir 125.2(6)
C18 C17 C16 107.0(8)
C18 C17 C22 126.6(8)
C16 C17 C22 125.6(9)
C18 C17 Ir 73.8(5)
C16 C17 Ir 68.9(5)
C22 C17 Ir 129.9(5)
C19 C18 C17 109.0(8)
C19 C18 C23 125.4(8)
C17 C18 C23 125.2(8)
C19 C18 Ir 72.2(5)
C17 C18 Ir 69.3(5)
C23 C18 Ir 130.4(5)
C18 C19 C15 107.3(10)
C18 C19 C24 128.6(9)
C15 C19 C24 123.7(10)
C18 C19 Ir 71.5(5)
C15 C19 Ir 67.5(5)
C24 C19 Ir 131.7(7)

loop_
_geom_bond_atom_site_label_1
_geom_bond_atom_site_label_2
_geom_bond_distance
Ir M1 1.886(2)
Ir C2 2.161(11)
Ir C1 2.173(5)
Ir C16 2.186(12)
Ir C15 2.207(6)
Ir C17 2.240(7)
Ir C18 2.299(7)
Ir C19 2.308(11)
Ir P2 2.3332(19)
Ir P1 2.338(3)
P1 N 1.718(7)
P1 C1 1.846(7)
P1 P2 2.622(4)
P2 N 1.733(6)
P2 C2 1.837(11)
N C11 1.495(8)
C1 C2 1.427(12)
C1 C3 1.547(9)
C2 C7 1.566(14)
C3 C6 1.493(13)
C3 C5 1.540(8)
C3 C4 1.558(13)
C7 C10 1.527(10)
C7 C8 1.530(10)
C7 C9 1.545(9)
C11 C13 1.491(13)
C11 C14 1.514(11)
C11 C12 1.543(13)
C15 C16 1.43(2)
C15 C19 1.45(2)
C15 C20 1.503(9)
C16 C17 1.445(14)
C16 C21 1.514(15)
C17 C18 1.437(14)
C17 C22 1.478(11)
C18 C19 1.433(14)
C18 C23 1.480(13)
C19 C24 1.468(14)
